data_1507184
loop_
_publ_author_name
'Koch, Michael'
'Blacque, Olivier'
'Venkatesan, Koushik'

_publ_section_title
;
 Syntheses and tunable emission properties of 2-alkynyl azulenes.
;
_journal_issue 6
_journal_name_full 'Organic letters'
_journal_page_first 1580
_journal_page_last 1583
_journal_paper_doi 10.1021/ol300327b
_journal_volume 14
_journal_year 2012
_chemical_formula_moiety 'C18 H11 F'
_chemical_formula_sum 'C18 H11 F'
_chemical_formula_weight 246.27
_chemical_name_systematic ' 2-[(4-fluorophenyl)ethynyl]azulene'
_space_group_IT_number 4
_symmetry_cell_setting monoclinic
_symmetry_space_group_name_Hall 'P 2yb'
_symmetry_space_group_name_H-M 'P 1 21 1'
_atom_sites_solution_hydrogens geom
_atom_sites_solution_primary direct
_atom_sites_solution_secondary difmap
_audit_creation_method SHELXL-97
_cell_angle_alpha 90.00
_cell_angle_beta 100.138(4)
_cell_angle_gamma 90.00
_cell_formula_units_Z 2
_cell_length_a 7.5696(2)
_cell_length_b 5.8934(2)
_cell_length_c 14.6636(5)
_cell_measurement_reflns_used 3097
_cell_measurement_temperature 183(2)
_cell_measurement_theta_max 32.52
_cell_measurement_theta_min 2.73
_cell_volume 643.94(4)
_computing_cell_refinement
;
CrysAlisPro, version 1.171.35.11 (Agilent, 2011)
;
_computing_data_collection
;
CrysAlisPro, version 1.171.35.11 (Agilent, 2011)
;
_computing_data_reduction
;
CrysAlisPro, version 1.171.35.11 (Agilent, 2011)
;
_computing_molecular_graphics
;
DIAMOND (Brandenburg, 2006)
;
_computing_publication_material
; 
<i>WinGX</i> (Farrugia, 1999), <i>PLATON for Windows</i> (Spek, 2003) and
<i>publCIF</i> (Westrip, 2010)
;
_computing_structure_refinement ' SHELXL97 (Sheldrick, 2008)'
_computing_structure_solution ' SHELXS97 (Sheldrick, 2008) '
_diffrn_ambient_temperature 183(2)
_diffrn_detector_area_resol_mean 10.4498
_diffrn_measured_fraction_theta_full 0.999
_diffrn_measured_fraction_theta_max 0.999
_diffrn_measurement_device_type 'Xcalibur, Ruby'
_diffrn_measurement_method 'omega scans'
_diffrn_radiation_monochromator graphite
_diffrn_radiation_source 'Enhance (Mo) X-ray Source'
_diffrn_radiation_type MoK\a
_diffrn_radiation_wavelength 0.71073
_diffrn_reflns_av_R_equivalents 0.0244
_diffrn_reflns_av_sigmaI/netI 0.0249
_diffrn_reflns_limit_h_max 10
_diffrn_reflns_limit_h_min -8
_diffrn_reflns_limit_k_max 7
_diffrn_reflns_limit_k_min -7
_diffrn_reflns_limit_l_max 19
_diffrn_reflns_limit_l_min -19
_diffrn_reflns_number 5828
_diffrn_reflns_theta_full 28.28
_diffrn_reflns_theta_max 28.28
_diffrn_reflns_theta_min 2.73
_diffrn_standards_number 0
_exptl_absorpt_coefficient_mu 0.082
_exptl_absorpt_correction_T_max 0.993
_exptl_absorpt_correction_T_min 0.977
_exptl_absorpt_correction_type analytical
_exptl_absorpt_process_details
;
CrysAlisPro, Version 1.171.35.11 (Agilent, 2011)
Analytical numeric absorption correction using a multifaceted crystal
model based on expressions derived by Clark & Reid (1995).
;
_exptl_crystal_colour 'dark blue'
_exptl_crystal_density_diffrn 1.270
_exptl_crystal_density_method 'not measured'
_exptl_crystal_description plate
_exptl_crystal_F_000 256
_exptl_crystal_size_max 0.36
_exptl_crystal_size_mid 0.23
_exptl_crystal_size_min 0.09
_refine_diff_density_max 0.201
_refine_diff_density_min -0.182
_refine_diff_density_rms 0.033
_refine_ls_extinction_method none
_refine_ls_goodness_of_fit_ref 1.074
_refine_ls_hydrogen_treatment constr
_refine_ls_matrix_type full
_refine_ls_number_parameters 172
_refine_ls_number_reflns 1751
_refine_ls_number_restraints 1
_refine_ls_restrained_S_all 1.074
_refine_ls_R_factor_all 0.0459
_refine_ls_R_factor_gt 0.0400
_refine_ls_shift/su_max 0.000
_refine_ls_shift/su_mean 0.000
_refine_ls_structure_factor_coef Fsqd
_refine_ls_weighting_details 'calc w=1/[\s^2^(Fo^2^)+(0.0474P)^2^+0.0969P] where P=(Fo^2^+2Fc^2^)/3'
_refine_ls_weighting_scheme calc
_refine_ls_wR_factor_gt 0.0977
_refine_ls_wR_factor_ref 0.1008
_reflns_number_gt 1566
_reflns_number_total 1751
_reflns_threshold_expression >2sigma(I)
_cod_data_source_file ol300327b_si_002.cif
_cod_data_source_block 7
_cod_original_sg_symbol_H-M 'P 21'
_cod_database_code 1507184

loop_
_symmetry_equiv_pos_as_xyz
'x, y, z'
'-x, y+1/2, -z'

loop_
_atom_site_label
_atom_site_type_symbol
_atom_site_fract_x
_atom_site_fract_y
_atom_site_fract_z
_atom_site_U_iso_or_equiv
_atom_site_adp_type
_atom_site_occupancy
_atom_site_symmetry_multiplicity
_atom_site_calc_flag
_atom_site_refinement_flags
C1 C 0.5746(3) -0.1582(4) 0.33748(15) 0.0393(5) Uani 1 1 d .
C2 C 0.4954(3) -0.1071(5) 0.26331(15) 0.0391(5) Uani 1 1 d .
C3 C 0.4061(2) -0.0603(4) 0.17048(14) 0.0339(5) Uani 1 1 d .
C4 C 0.3093(3) 0.1374(4) 0.13898(13) 0.0324(4) Uani 1 1 d .
H4 H 0.2891 0.2608 0.1753 0.039 Uiso 1 1 calc R
C5 C 0.2486(2) 0.1153(4) 0.04311(13) 0.0283(4) Uani 1 1 d .
C6 C 0.1468(2) 0.2726(4) -0.01339(14) 0.0310(4) Uani 1 1 d .
H6 H 0.1167 0.4031 0.0161 0.037 Uiso 1 1 calc R
C7 C 0.0836(3) 0.2621(4) -0.10798(14) 0.0351(5) Uani 1 1 d .
H7 H 0.0167 0.3864 -0.1334 0.042 Uiso 1 1 calc R
C8 C 0.1070(3) 0.0900(4) -0.17011(15) 0.0383(5) Uani 1 1 d .
H8 H 0.0546 0.1174 -0.2314 0.046 Uiso 1 1 calc R
C9 C 0.1966(3) -0.1161(4) -0.15449(15) 0.0380(5) Uani 1 1 d .
H9 H 0.1949 -0.2071 -0.2065 0.046 Uiso 1 1 calc R
C10 C 0.2878(2) -0.2040(4) -0.07211(14) 0.0326(4) Uani 1 1 d .
H10 H 0.3398 -0.3458 -0.0762 0.039 Uiso 1 1 calc R
C11 C 0.3123(2) -0.1094(4) 0.01591(13) 0.0289(4) Uani 1 1 d .
C12 C 0.4073(2) -0.2092(4) 0.09568(14) 0.0337(5) Uani 1 1 d .
H12 H 0.4623 -0.3508 0.0990 0.040 Uiso 1 1 calc R
C13 C 0.6693(3) -0.2259(4) 0.42704(14) 0.0340(5) Uani 1 1 d .
C14 C 0.6708(3) -0.0895(4) 0.50499(15) 0.0399(5) Uani 1 1 d .
H14 H 0.6124 0.0500 0.4988 0.048 Uiso 1 1 calc R
C15 C 0.7580(3) -0.1592(5) 0.59122(16) 0.0463(6) Uani 1 1 d .
H15 H 0.7579 -0.0688 0.6432 0.056 Uiso 1 1 calc R
C16 C 0.8448(3) -0.3645(5) 0.59857(15) 0.0445(6) Uani 1 1 d .
C17 C 0.8481(3) -0.5048(4) 0.52370(15) 0.0416(5) Uani 1 1 d .
H17 H 0.9085 -0.6428 0.5308 0.050 Uiso 1 1 calc R
C18 C 0.7589(3) -0.4347(4) 0.43753(14) 0.0370(5) Uani 1 1 d .
H18 H 0.7585 -0.5274 0.3862 0.044 Uiso 1 1 calc R
F1 F 0.9300(2) -0.4346(4) 0.68235(10) 0.0719(6) Uani 1 1 d .

loop_
_atom_site_aniso_label
_atom_site_aniso_U_11
_atom_site_aniso_U_22
_atom_site_aniso_U_33
_atom_site_aniso_U_23
_atom_site_aniso_U_13
_atom_site_aniso_U_12
C1 0.0325(9) 0.0450(14) 0.0403(12) 0.0077(10) 0.0064(9) 0.0026(10)
C2 0.0336(9) 0.0414(12) 0.0435(12) 0.0074(10) 0.0104(9) 0.0030(10)
C3 0.0258(9) 0.0369(12) 0.0400(11) 0.0065(9) 0.0086(8) -0.0001(9)
C4 0.0316(9) 0.0312(11) 0.0353(10) 0.0002(9) 0.0088(8) -0.0001(9)
C5 0.0239(8) 0.0266(9) 0.0356(10) 0.0002(8) 0.0083(8) -0.0026(8)
C6 0.0270(8) 0.0249(9) 0.0423(11) 0.0010(8) 0.0099(8) 0.0010(8)
C7 0.0290(9) 0.0332(11) 0.0418(11) 0.0076(9) 0.0027(9) 0.0029(9)
C8 0.0352(10) 0.0423(13) 0.0354(10) 0.0019(10) 0.0006(9) -0.0038(10)
C9 0.0380(10) 0.0375(12) 0.0388(11) -0.0091(10) 0.0075(9) -0.0062(10)
C10 0.0287(8) 0.0246(9) 0.0464(11) -0.0026(9) 0.0120(8) -0.0038(8)
C11 0.0220(8) 0.0259(9) 0.0397(10) 0.0040(8) 0.0075(7) -0.0010(8)
C12 0.0289(9) 0.0283(10) 0.0450(11) 0.0058(9) 0.0093(9) 0.0044(9)
C13 0.0272(9) 0.0404(11) 0.0347(10) 0.0083(9) 0.0064(8) -0.0011(10)
C14 0.0360(10) 0.0339(11) 0.0513(13) 0.0004(11) 0.0122(10) 0.0013(10)
C15 0.0485(12) 0.0553(17) 0.0356(11) -0.0110(11) 0.0095(10) -0.0062(12)
C16 0.0380(11) 0.0592(16) 0.0339(11) 0.0101(11) -0.0002(9) -0.0055(12)
C17 0.0359(11) 0.0379(12) 0.0508(13) 0.0092(11) 0.0068(10) 0.0037(10)
C18 0.0370(11) 0.0394(13) 0.0352(10) -0.0039(10) 0.0081(9) -0.0005(10)
F1 0.0723(10) 0.0967(16) 0.0401(7) 0.0150(9) -0.0085(7) 0.0011(11)

loop_
_atom_type_symbol
_atom_type_description
_atom_type_scat_dispersion_real
_atom_type_scat_dispersion_imag
_atom_type_scat_source
C C 0.0033 0.0016 'International Tables Vol C Tables 4.2.6.8 and 6.1.1.4'
H H 0.0000 0.0000 'International Tables Vol C Tables 4.2.6.8 and 6.1.1.4'
F F 0.0171 0.0103 'International Tables Vol C Tables 4.2.6.8 and 6.1.1.4'

loop_
_geom_angle_atom_site_label_1
_geom_angle_atom_site_label_2
_geom_angle_atom_site_label_3
_geom_angle
C2 C1 C13 178.6(3)
C1 C2 C3 175.4(3)
C12 C3 C4 109.54(18)
C12 C3 C2 123.6(2)
C4 C3 C2 126.9(2)
C5 C4 C3 108.10(18)
C5 C4 H4 125.9
C3 C4 H4 125.9
C6 C5 C4 125.88(19)
C6 C5 C11 127.49(18)
C4 C5 C11 106.62(17)
C5 C6 C7 128.8(2)
C5 C6 H6 115.6
C7 C6 H6 115.6
C6 C7 C8 128.6(2)
C6 C7 H7 115.7
C8 C7 H7 115.7
C9 C8 C7 129.9(2)
C9 C8 H8 115.0
C7 C8 H8 115.0
C10 C9 C8 128.7(2)
C10 C9 H9 115.6
C8 C9 H9 115.6
C9 C10 C11 128.8(2)
C9 C10 H10 115.6
C11 C10 H10 115.6
C10 C11 C12 125.2(2)
C10 C11 C5 127.62(18)
C12 C11 C5 107.16(18)
C11 C12 C3 108.57(19)
C11 C12 H12 125.7
C3 C12 H12 125.7
C14 C13 C18 118.84(19)
C14 C13 C1 121.2(2)
C18 C13 C1 119.9(2)
C15 C14 C13 120.8(2)
C15 C14 H14 119.6
C13 C14 H14 119.6
C16 C15 C14 118.6(2)
C16 C15 H15 120.7
C14 C15 H15 120.7
F1 C16 C15 119.2(2)
F1 C16 C17 118.0(2)
C15 C16 C17 122.8(2)
C16 C17 C18 118.2(2)
C16 C17 H17 120.9
C18 C17 H17 120.9
C17 C18 C13 120.7(2)
C17 C18 H18 119.6
C13 C18 H18 119.6

loop_
_geom_bond_atom_site_label_1
_geom_bond_atom_site_label_2
_geom_bond_distance
C1 C2 1.185(3)
C1 C13 1.438(3)
C2 C3 1.436(3)
C3 C12 1.406(3)
C3 C4 1.410(3)
C4 C5 1.406(3)
C4 H4 0.9300
C5 C6 1.384(3)
C5 C11 1.487(3)
C6 C7 1.387(3)
C6 H6 0.9300
C7 C8 1.395(3)
C7 H7 0.9300
C8 C9 1.391(3)
C8 H8 0.9300
C9 C10 1.382(3)
C9 H9 0.9300
C10 C11 1.388(3)
C10 H10 0.9300
C11 C12 1.391(3)
C12 H12 0.9300
C13 C14 1.396(3)
C13 C18 1.400(3)
C14 C15 1.382(3)
C14 H14 0.9300
C15 C16 1.372(4)
C15 H15 0.9300
C16 F1 1.348(3)
C16 C17 1.378(3)
C17 C18 1.387(3)
C17 H17 0.9300
C18 H18 0.9300

loop_
_cod_related_entry_id
_cod_related_entry_database
_cod_related_entry_code
1 ChemSpider 30651802
